data_7158620
loop_
_publ_author_name
'Auddy, Sourya Shankar'
'Saha, Sanu'
'Goswami, Rajib Kumar'

_publ_section_title
;
 Total synthesis and stereochemical assignment of bipolamide A acetate.
;
_journal_issue 16
_journal_name_full 'Organic &amp; biomolecular chemistry'
_journal_page_first 3348
_journal_page_last 3358
_journal_paper_doi 10.1039/d2ob00230b
_journal_volume 20
_journal_year 2022
_chemical_absolute_configuration syn
_chemical_formula_moiety 'C13 H25 N O5'
_chemical_formula_sum 'C13 H25 N O5'
_chemical_formula_weight 275.34
_space_group_crystal_system monoclinic
_space_group_IT_number 4
_space_group_name_Hall 'P 2yb'
_space_group_name_H-M_alt 'P 1 21 1'
_atom_sites_solution_hydrogens geom
_audit_creation_date 2022-03-01
_audit_creation_method
;
Olex2 1.3-ac4
(compiled 2019.04.23 svn.r3594 for Rigaku Oxford Diffraction, GUI svn.r5739)
;
_audit_update_record
;
2022-03-02 deposited with the CCDC.	2022-03-16 downloaded from the CCDC.
;
_cell_angle_alpha 90
_cell_angle_beta 99.659(3)
_cell_angle_gamma 90
_cell_formula_units_Z 2
_cell_length_a 10.7002(11)
_cell_length_b 6.0652(7)
_cell_length_c 11.8500(12)
_cell_measurement_reflns_used 5627
_cell_measurement_temperature 126(2)
_cell_measurement_theta_max 25.01
_cell_measurement_theta_min 3.86
_cell_volume 758.15(14)
_computing_cell_refinement 'SAINT V8.38A (?, 2016)'
_computing_data_reduction 'SAINT V8.38A (?, 2016)'
_computing_molecular_graphics 'Olex2 (Dolomanov et al., 2009)'
_computing_publication_material 'Olex2 (Dolomanov et al., 2009)'
_computing_structure_refinement 'XL (Sheldrick, 2008)'
_computing_structure_solution 'ShelXS (Sheldrick, 2008)'
_diffrn_ambient_temperature 126.44
_diffrn_measured_fraction_theta_full 0.974
_diffrn_measured_fraction_theta_max 0.974
_diffrn_measurement_device_type 'Bruker APEX-II CCD'
_diffrn_measurement_method '\f and \w scans'
_diffrn_radiation_type MoK\a
_diffrn_radiation_wavelength 0.71073
_diffrn_reflns_av_R_equivalents 0.0540
_diffrn_reflns_av_unetI/netI 0.0591
_diffrn_reflns_Laue_measured_fraction_full 0.974
_diffrn_reflns_Laue_measured_fraction_max 0.974
_diffrn_reflns_limit_h_max 12
_diffrn_reflns_limit_h_min -12
_diffrn_reflns_limit_k_max 7
_diffrn_reflns_limit_k_min -7
_diffrn_reflns_limit_l_max 14
_diffrn_reflns_limit_l_min -13
_diffrn_reflns_number 6668
_diffrn_reflns_point_group_measured_fraction_full 0.970
_diffrn_reflns_point_group_measured_fraction_max 0.969
_diffrn_reflns_theta_full 25.007
_diffrn_reflns_theta_max 25.007
_diffrn_reflns_theta_min 3.863
_exptl_absorpt_coefficient_mu 0.092
_exptl_absorpt_correction_T_max 0.7452
_exptl_absorpt_correction_T_min 0.5075
_exptl_absorpt_correction_type multi-scan
_exptl_absorpt_process_details
'SADABS-2016/2 (Bruker,2016/2) was used for absorption correction. wR2(int) was 0.1325 before and 0.0717 after correction. The Ratio of minimum to maximum transmission is 0.6810. The \l/2 correction factor is Not present.'
_exptl_crystal_colour 'clear light colourless'
_exptl_crystal_colour_lustre clear
_exptl_crystal_colour_modifier light
_exptl_crystal_colour_primary colourless
_exptl_crystal_density_diffrn 1.206
_exptl_crystal_description needle
_exptl_crystal_F_000 300
_exptl_crystal_size_max 0.56
_exptl_crystal_size_mid 0.1
_exptl_crystal_size_min 0.09
_refine_diff_density_max 0.351
_refine_diff_density_min -0.213
_refine_diff_density_rms 0.059
_refine_ls_abs_structure_details
;
 Flack x determined using 1056 quotients [(I+)-(I-)]/[(I+)+(I-)]
 (Parsons, Flack and Wagner, Acta Cryst. B69 (2013) 249-259).
;
_refine_ls_abs_structure_Flack 0.0(6)
_refine_ls_extinction_method none
_refine_ls_goodness_of_fit_ref 1.157
_refine_ls_hydrogen_treatment constr
_refine_ls_matrix_type full
_refine_ls_number_parameters 180
_refine_ls_number_reflns 2586
_refine_ls_number_restraints 1
_refine_ls_restrained_S_all 1.157
_refine_ls_R_factor_all 0.0540
_refine_ls_R_factor_gt 0.0525
_refine_ls_shift/su_max 0.000
_refine_ls_shift/su_mean 0.000
_refine_ls_structure_factor_coef Fsqd
_refine_ls_weighting_details 'w=1/[\s^2^(Fo^2^)+(0.0065P)^2^+1.1304P] where P=(Fo^2^+2Fc^2^)/3'
_refine_ls_weighting_scheme calc
_refine_ls_wR_factor_gt 0.1359
_refine_ls_wR_factor_ref 0.1366
_reflns_Friedel_coverage 0.803
_reflns_Friedel_fraction_full 0.964
_reflns_Friedel_fraction_max 0.963
_reflns_number_gt 2515
_reflns_number_total 2586
_reflns_threshold_expression 'I > 2\s(I)'
_cod_data_source_file d2ob00230b5.cif
_cod_data_source_block test1_a
_cod_depositor_comments 'Adding full bibliography for 7158619--7158621.cif.'
_cod_database_code 7158620
_shelx_shelxl_version_number 2016/6
_shelx_space_group_comment
;
The symmetry employed for this shelxl refinement is uniquely defined
by the following loop, which should always be used as a source of
symmetry information in preference to the above space-group names.
They are only intended as comments.
;
_shelx_estimated_absorpt_t_max 0.992
_shelx_estimated_absorpt_t_min 0.950
_olex2_refinement_description
;
1. Fixed Uiso
 At 1.2 times of:
  All C(H) groups, All C(H,H) groups
 At 1.5 times of:
  All C(H,H,H) groups, All O(H) groups
2.a Ternary CH refined with riding coordinates:
 C009(H009)
2.b Secondary CH2 refined with riding coordinates:
 C00B(H00D,H00E), C00D(H00F,H00G)
2.c Idealised Me refined as rotating group:
 C00A(H00A,H00B,H00C), C00F(H00H,H00I,H00J), C00G(H00K,H00L,H00M), C00H(H00N,
 H00O,H00P), C00I(H00Q,H00R,H00S), C00J(H00T,H00U,H00V)
2.d Idealised tetrahedral OH refined as rotating group:
 O4(H4), O5(H5)
;
_olex2_submission_special_instructions 'No special instructions were received'

loop_
_space_group_symop_operation_xyz
'x, y, z'
'-x, y+1/2, -z'

loop_
_atom_site_label
_atom_site_type_symbol
_atom_site_fract_x
_atom_site_fract_y
_atom_site_fract_z
_atom_site_U_iso_or_equiv
_atom_site_adp_type
_atom_site_occupancy
_atom_site_site_symmetry_order
_atom_site_calc_flag
_atom_site_refinement_flags_posn
_atom_site_refinement_flags_adp
_atom_site_refinement_flags_occupancy
_atom_site_disorder_assembly
_atom_site_disorder_group
O1 O 0.6718(3) 0.2760(5) 0.6478(3) 0.0180(7) Uani 1 1 d . . . . .
O2 O 0.5753(3) 0.4550(5) 0.7773(2) 0.0169(7) Uani 1 1 d . . . . .
O4 O 1.0585(3) 0.5451(5) 0.6314(3) 0.0165(7) Uani 1 1 d . . . . .
H4 H 1.091444 0.639409 0.593522 0.025 Uiso 1 1 calc GR . . . .
O5 O 0.8325(3) 0.3469(5) 0.4985(3) 0.0191(7) Uani 1 1 d . . . . .
H5 H 0.781610 0.281824 0.533993 0.029 Uiso 1 1 calc GR . . . .
O3 O 0.9294(3) 0.6755(5) 0.9121(2) 0.0176(7) Uani 1 1 d . . . . .
N006 N 0.7812(3) 0.5112(6) 0.7781(3) 0.0116(7) Uani 1 1 d . . . . .
C007 C 0.9333(4) 0.6153(7) 0.6434(4) 0.0125(9) Uani 1 1 d . . . . .
C008 C 0.6758(4) 0.4030(7) 0.7285(3) 0.0123(9) Uani 1 1 d . . . . .
C009 C 0.9048(4) 0.4685(7) 0.7429(3) 0.0115(8) Uani 1 1 d . . . . .
H009 H 0.910258 0.309690 0.721483 0.014 Uiso 1 1 calc R . . . .
C00A C 0.9314(4) 0.8611(7) 0.6696(4) 0.0166(9) Uani 1 1 d . . . . .
H00A H 0.955961 0.944434 0.605887 0.025 Uiso 1 1 calc GR . . . .
H00B H 0.991214 0.892463 0.739859 0.025 Uiso 1 1 calc GR . . . .
H00C H 0.845810 0.904611 0.679799 0.025 Uiso 1 1 calc GR . . . .
C00B C 0.8419(4) 0.5737(7) 0.5321(4) 0.0154(9) Uani 1 1 d . . . . .
H00D H 0.756666 0.627270 0.541056 0.018 Uiso 1 1 calc R . . . .
H00E H 0.869910 0.660743 0.470234 0.018 Uiso 1 1 calc R . . . .
C00C C 0.4449(4) 0.3894(8) 0.7237(4) 0.0177(10) Uani 1 1 d . . . . .
C00D C 0.9940(4) 0.5120(7) 0.8553(4) 0.0161(9) Uani 1 1 d . . . . .
H00F H 1.008313 0.375834 0.901696 0.019 Uiso 1 1 calc R . . . .
H00G H 1.076755 0.568387 0.840937 0.019 Uiso 1 1 calc R . . . .
C00E C 0.7984(4) 0.6185(7) 0.8943(4) 0.0156(9) Uani 1 1 d . . . . .
C00F C 0.7239(4) 0.8315(8) 0.8949(4) 0.0191(10) Uani 1 1 d . . . . .
H00H H 0.734162 0.920300 0.828013 0.029 Uiso 1 1 calc GR . . . .
H00I H 0.755527 0.914310 0.964919 0.029 Uiso 1 1 calc GR . . . .
H00J H 0.633960 0.797245 0.892301 0.029 Uiso 1 1 calc GR . . . .
C00G C 0.4310(5) 0.1408(9) 0.7263(5) 0.0274(12) Uani 1 1 d . . . . .
H00K H 0.457309 0.087568 0.804771 0.041 Uiso 1 1 calc GR . . . .
H00L H 0.484410 0.073412 0.676198 0.041 Uiso 1 1 calc GR . . . .
H00M H 0.342218 0.100800 0.699606 0.041 Uiso 1 1 calc GR . . . .
C00H C 0.7734(4) 0.4580(9) 0.9872(4) 0.0205(10) Uani 1 1 d . . . . .
H00N H 0.788347 0.532504 1.061635 0.031 Uiso 1 1 calc GR . . . .
H00O H 0.830472 0.331244 0.989145 0.031 Uiso 1 1 calc GR . . . .
H00P H 0.685253 0.407337 0.970438 0.031 Uiso 1 1 calc GR . . . .
C00I C 0.3654(4) 0.5004(10) 0.8015(4) 0.0288(12) Uani 1 1 d . . . . .
H00Q H 0.375070 0.660681 0.797024 0.043 Uiso 1 1 calc GR . . . .
H00R H 0.393420 0.451470 0.880458 0.043 Uiso 1 1 calc GR . . . .
H00S H 0.276089 0.460940 0.777206 0.043 Uiso 1 1 calc GR . . . .
C00J C 0.4152(4) 0.4844(8) 0.6034(4) 0.0224(10) Uani 1 1 d . . . . .
H00T H 0.467310 0.410392 0.554230 0.034 Uiso 1 1 calc GR . . . .
H00U H 0.433899 0.642698 0.605879 0.034 Uiso 1 1 calc GR . . . .
H00V H 0.325336 0.461369 0.572535 0.034 Uiso 1 1 calc GR . . . .

loop_
_atom_site_aniso_label
_atom_site_aniso_U_11
_atom_site_aniso_U_22
_atom_site_aniso_U_33
_atom_site_aniso_U_23
_atom_site_aniso_U_13
_atom_site_aniso_U_12
O1 0.0146(15) 0.0203(17) 0.0190(16) -0.0080(14) 0.0027(12) -0.0040(13)
O2 0.0082(14) 0.0248(17) 0.0177(15) -0.0037(14) 0.0018(12) -0.0017(13)
O4 0.0114(14) 0.0185(16) 0.0206(16) 0.0029(13) 0.0052(12) 0.0016(13)
O5 0.0205(17) 0.0187(16) 0.0190(16) -0.0055(14) 0.0058(13) -0.0032(14)
O3 0.0122(15) 0.0249(17) 0.0149(15) -0.0092(13) 0.0000(12) -0.0019(13)
N006 0.0095(16) 0.0139(18) 0.0116(17) -0.0007(14) 0.0019(13) -0.0001(14)
C007 0.009(2) 0.014(2) 0.014(2) -0.0021(17) 0.0032(16) 0.0009(16)
C008 0.012(2) 0.015(2) 0.010(2) 0.0021(17) 0.0023(16) -0.0005(16)
C009 0.0095(18) 0.011(2) 0.013(2) 0.0007(17) -0.0009(16) 0.0015(17)
C00A 0.020(2) 0.013(2) 0.017(2) 0.0014(19) 0.0036(18) -0.0012(18)
C00B 0.015(2) 0.017(2) 0.014(2) 0.0008(17) 0.0022(17) 0.0008(18)
C00C 0.009(2) 0.020(2) 0.024(2) 0.0015(19) 0.0000(17) -0.0014(17)
C00D 0.013(2) 0.020(2) 0.014(2) -0.0007(19) -0.0010(17) 0.0017(19)
C00E 0.013(2) 0.018(2) 0.015(2) -0.0037(18) 0.0010(17) -0.0030(18)
C00F 0.021(2) 0.019(2) 0.018(2) -0.0039(19) 0.0051(18) 0.0032(19)
C00G 0.016(2) 0.023(3) 0.042(3) 0.010(2) 0.001(2) -0.003(2)
C00H 0.018(2) 0.030(3) 0.014(2) 0.000(2) 0.0026(17) -0.001(2)
C00I 0.015(2) 0.042(3) 0.030(3) -0.001(2) 0.008(2) 0.000(2)
C00J 0.018(2) 0.025(3) 0.022(2) 0.004(2) -0.0034(18) 0.000(2)

loop_
_atom_type_symbol
_atom_type_description
_atom_type_scat_dispersion_real
_atom_type_scat_dispersion_imag
_atom_type_scat_source
C C 0.0033 0.0016 'International Tables Vol C Tables 4.2.6.8 and 6.1.1.4'
H H 0.0000 0.0000 'International Tables Vol C Tables 4.2.6.8 and 6.1.1.4'
N N 0.0061 0.0033 'International Tables Vol C Tables 4.2.6.8 and 6.1.1.4'
O O 0.0106 0.0060 'International Tables Vol C Tables 4.2.6.8 and 6.1.1.4'

loop_
_geom_angle_atom_site_label_1
_geom_angle_atom_site_label_2
_geom_angle_atom_site_label_3
_geom_angle
_geom_angle_site_symmetry_1
_geom_angle_site_symmetry_3
_geom_angle_publ_flag
C008 O2 C00C 121.1(3) . . ?
C007 O4 H4 109.5 . . ?
C00B O5 H5 109.5 . . ?
C00E O3 C00D 107.5(3) . . ?
C008 N006 C009 121.0(3) . . ?
C008 N006 C00E 124.9(3) . . ?
C009 N006 C00E 110.9(3) . . ?
O4 C007 C009 102.2(3) . . ?
O4 C007 C00A 110.8(3) . . ?
O4 C007 C00B 109.8(3) . . ?
C00A C007 C009 113.4(3) . . ?
C00A C007 C00B 108.0(3) . . ?
C00B C007 C009 112.5(3) . . ?
O1 C008 O2 124.0(4) . . ?
O1 C008 N006 124.3(4) . . ?
O2 C008 N006 111.7(3) . . ?
N006 C009 C007 114.5(3) . . ?
N006 C009 H009 109.5 . . ?
N006 C009 C00D 100.5(3) . . ?
C007 C009 H009 109.5 . . ?
C00D C009 C007 113.0(3) . . ?
C00D C009 H009 109.5 . . ?
C007 C00A H00A 109.5 . . ?
C007 C00A H00B 109.5 . . ?
C007 C00A H00C 109.5 . . ?
H00A C00A H00B 109.5 . . ?
H00A C00A H00C 109.5 . . ?
H00B C00A H00C 109.5 . . ?
O5 C00B C007 113.9(3) . . ?
O5 C00B H00D 108.8 . . ?
O5 C00B H00E 108.8 . . ?
C007 C00B H00D 108.8 . . ?
C007 C00B H00E 108.8 . . ?
H00D C00B H00E 107.7 . . ?
O2 C00C C00G 110.3(4) . . ?
O2 C00C C00I 101.8(4) . . ?
O2 C00C C00J 109.4(4) . . ?
C00G C00C C00J 112.9(4) . . ?
C00I C00C C00G 111.3(4) . . ?
C00I C00C C00J 110.6(4) . . ?
O3 C00D C009 104.4(3) . . ?
O3 C00D H00F 110.9 . . ?
O3 C00D H00G 110.9 . . ?
C009 C00D H00F 110.9 . . ?
C009 C00D H00G 110.9 . . ?
H00F C00D H00G 108.9 . . ?
O3 C00E N006 102.0(3) . . ?
O3 C00E C00F 107.3(4) . . ?
O3 C00E C00H 109.6(4) . . ?
N006 C00E C00F 112.8(4) . . ?
N006 C00E C00H 112.0(4) . . ?
C00F C00E C00H 112.5(4) . . ?
C00E C00F H00H 109.5 . . ?
C00E C00F H00I 109.5 . . ?
C00E C00F H00J 109.5 . . ?
H00H C00F H00I 109.5 . . ?
H00H C00F H00J 109.5 . . ?
H00I C00F H00J 109.5 . . ?
C00C C00G H00K 109.5 . . ?
C00C C00G H00L 109.5 . . ?
C00C C00G H00M 109.5 . . ?
H00K C00G H00L 109.5 . . ?
H00K C00G H00M 109.5 . . ?
H00L C00G H00M 109.5 . . ?
C00E C00H H00N 109.5 . . ?
C00E C00H H00O 109.5 . . ?
C00E C00H H00P 109.5 . . ?
H00N C00H H00O 109.5 . . ?
H00N C00H H00P 109.5 . . ?
H00O C00H H00P 109.5 . . ?
C00C C00I H00Q 109.5 . . ?
C00C C00I H00R 109.5 . . ?
C00C C00I H00S 109.5 . . ?
H00Q C00I H00R 109.5 . . ?
H00Q C00I H00S 109.5 . . ?
H00R C00I H00S 109.5 . . ?
C00C C00J H00T 109.5 . . ?
C00C C00J H00U 109.5 . . ?
C00C C00J H00V 109.5 . . ?
H00T C00J H00U 109.5 . . ?
H00T C00J H00V 109.5 . . ?
H00U C00J H00V 109.5 . . ?

loop_
_geom_bond_atom_site_label_1
_geom_bond_atom_site_label_2
_geom_bond_distance
_geom_bond_site_symmetry_2
_geom_bond_publ_flag
O1 C008 1.223(5) . ?
O2 C008 1.340(5) . ?
O2 C00C 1.487(5) . ?
O4 H4 0.8400 . ?
O4 C007 1.435(5) . ?
O5 H5 0.8400 . ?
O5 C00B 1.431(5) . ?
O3 C00D 1.440(5) . ?
O3 C00E 1.424(5) . ?
N006 C008 1.351(5) . ?
N006 C009 1.476(5) . ?
N006 C00E 1.506(5) . ?
C007 C009 1.548(6) . ?
C007 C00A 1.524(6) . ?
C007 C00B 1.526(6) . ?
C009 H009 1.0000 . ?
C009 C00D 1.526(5) . ?
C00A H00A 0.9800 . ?
C00A H00B 0.9800 . ?
C00A H00C 0.9800 . ?
C00B H00D 0.9900 . ?
C00B H00E 0.9900 . ?
C00C C00G 1.516(7) . ?
C00C C00I 1.513(6) . ?
C00C C00J 1.521(6) . ?
C00D H00F 0.9900 . ?
C00D H00G 0.9900 . ?
C00E C00F 1.518(6) . ?
C00E C00H 1.527(6) . ?
C00F H00H 0.9800 . ?
C00F H00I 0.9800 . ?
C00F H00J 0.9800 . ?
C00G H00K 0.9800 . ?
C00G H00L 0.9800 . ?
C00G H00M 0.9800 . ?
C00H H00N 0.9800 . ?
C00H H00O 0.9800 . ?
C00H H00P 0.9800 . ?
C00I H00Q 0.9800 . ?
C00I H00R 0.9800 . ?
C00I H00S 0.9800 . ?
C00J H00T 0.9800 . ?
C00J H00U 0.9800 . ?
C00J H00V 0.9800 . ?
